data_7002855
loop_
_publ_author_name
'Gon\,calves, Isabel S.'
'Lopes, Andr\'e D.'
'Amarante, Tatiana R.'
'Paz, Filipe A. Almeida'
'Silva, Nuno J. O.'
'Pillinger, Martyn'
'Gago, Sandra'
'Palacio, Fernando'
'K\"uhn, Fritz E.'
'Rom\~ao, Carlos C.'

_publ_section_title
;
 Heterometallic complexes involving iron(ii) and rhenium(vii) centers
 connected by \m-oxido bridges
;
_journal_issue 46
_journal_name_full 'Dalton Transactions'
_journal_page_first 10199
_journal_page_last 10207
_journal_paper_doi 10.1039/b913687h
_journal_year 2009
_chemical_formula_moiety 'C6 H9 Fe N3 O8 Re2'
_chemical_formula_sum 'C6 H9 Fe N3 O8 Re2'
_chemical_formula_weight 679.43
_chemical_name_systematic
;
?
;
_space_group_IT_number 2
_symmetry_cell_setting triclinic
_symmetry_space_group_name_Hall '-P 1'
_symmetry_space_group_name_H-M 'P -1'
_atom_sites_solution_hydrogens geom
_atom_sites_solution_primary direct
_atom_sites_solution_secondary difmap
_audit_creation_date '23 June 2008'
_audit_creation_method 'SHELXL-97, manual editing plus enCIFer'
_cell_angle_alpha 71.125(9)
_cell_angle_beta 78.002(10)
_cell_angle_gamma 89.368(11)
_cell_formula_units_Z 2
_cell_length_a 8.1668(18)
_cell_length_b 8.5307(17)
_cell_length_c 11.649(2)
_cell_measurement_reflns_used 8046
_cell_measurement_temperature 150(2)
_cell_measurement_theta_max 46.15
_cell_measurement_theta_min 2.53
_cell_volume 749.8(3)
_computing_cell_refinement 'APEX2 '
_computing_data_collection 'APEX2 (Bruker, 2006)'
_computing_data_reduction 'SAINT+ (Bruker, 1997-2005)'
_computing_molecular_graphics 'DIAMOND (Brandenburg, 2006)'
_computing_publication_material 'SHELXTL '
_computing_structure_refinement 'SHELXTL '
_computing_structure_solution 'SHELXTL (Bruker 2001)'
_diffrn_ambient_temperature 150(2)
_diffrn_measured_fraction_theta_full 0.997
_diffrn_measured_fraction_theta_max 0.997
_diffrn_measurement_device_type 'Bruker X8 Kappa CCD APEX II'
_diffrn_measurement_method 'omega/phi scans'
_diffrn_radiation_monochromator graphite
_diffrn_radiation_source 'fine-focus sealed tube'
_diffrn_radiation_type MoK\a
_diffrn_radiation_wavelength 0.71073
_diffrn_reflns_av_R_equivalents 0.0626
_diffrn_reflns_av_sigmaI/netI 0.0380
_diffrn_reflns_limit_h_max 12
_diffrn_reflns_limit_h_min -12
_diffrn_reflns_limit_k_max 13
_diffrn_reflns_limit_k_min -13
_diffrn_reflns_limit_l_max 17
_diffrn_reflns_limit_l_min -17
_diffrn_reflns_number 36714
_diffrn_reflns_theta_full 33.14
_diffrn_reflns_theta_max 33.14
_diffrn_reflns_theta_min 3.62
_exptl_absorpt_coefficient_mu 17.094
_exptl_absorpt_correction_T_max 0.2797
_exptl_absorpt_correction_T_min 0.1982
_exptl_absorpt_correction_type multi-scan
_exptl_absorpt_process_details
;
SADABS (Sheldrick, 1997)
;
_exptl_crystal_colour Yellow
_exptl_crystal_density_diffrn 3.010
_exptl_crystal_density_method 'not measured'
_exptl_crystal_description Prism
_exptl_crystal_F_000 612
_exptl_crystal_size_max 0.14
_exptl_crystal_size_mid 0.10
_exptl_crystal_size_min 0.10
_refine_diff_density_max 2.891
_refine_diff_density_min -3.633
_refine_diff_density_rms 0.277
_refine_ls_extinction_coef 0.0077(3)
_refine_ls_extinction_expression Fc^*^=kFc[1+0.001xFc^2^\l^3^/sin(2\q)]^-1/4^
_refine_ls_extinction_method SHELXL
_refine_ls_goodness_of_fit_ref 1.151
_refine_ls_hydrogen_treatment constr
_refine_ls_matrix_type full
_refine_ls_number_parameters 188
_refine_ls_number_reflns 5692
_refine_ls_number_restraints 0
_refine_ls_restrained_S_all 1.151
_refine_ls_R_factor_all 0.0322
_refine_ls_R_factor_gt 0.0299
_refine_ls_shift/su_max 0.002
_refine_ls_shift/su_mean 0.000
_refine_ls_structure_factor_coef Fsqd
_refine_ls_weighting_details 'calc w=1/[\s^2^(Fo^2^)+(0.0294P)^2^+2.3391P] where P=(Fo^2^+2Fc^2^)/3'
_refine_ls_weighting_scheme calc
_refine_ls_wR_factor_gt 0.0739
_refine_ls_wR_factor_ref 0.0748
_reflns_number_gt 5343
_reflns_number_total 5692
_reflns_threshold_expression I>2\s(I)
_cod_data_source_file b913687h.txt
_cod_data_source_block 2
_cod_depositor_comments
;
The following automatic conversions were performed:
'_symmetry_cell_setting' value 'Triclinic' changed to 'triclinic'
according to '/home/saulius/struct/CIF-dictionaries/cif_core.dic'
dictionary named 'cif_core.dic' version 2.4.1 from
2010-06-29.

'_exptl_absorpt_correction_type' value 'Multi-scan' changed
to 'multi-scan' according to
'/home/saulius/struct/CIF-dictionaries/cif_core.dic' dictionary named
'cif_core.dic' version 2.4.1 from 2010-06-29.

Automatic conversion script
Id: cif_fix_enum 1527 2010-12-29 10:47:43Z saulius 
;
_cod_database_code 7002855

loop_
_symmetry_equiv_pos_as_xyz
'x, y, z'
'-x, -y, -z'

loop_
_atom_site_label
_atom_site_type_symbol
_atom_site_fract_x
_atom_site_fract_y
_atom_site_fract_z
_atom_site_U_iso_or_equiv
_atom_site_adp_type
_atom_site_occupancy
_atom_site_symmetry_multiplicity
_atom_site_calc_flag
_atom_site_refinement_flags
_atom_site_disorder_assembly
_atom_site_disorder_group
Re1 Re 0.191047(19) -0.03118(2) 0.776088(13) 0.01445(5) Uani 1 1 d . . .
Re2 Re 0.476207(17) 0.454227(17) 0.331422(13) 0.01083(5) Uani 1 1 d . . .
Fe1 Fe 0.5000 0.0000 0.5000 0.00998(13) Uani 1 2 d S . .
Fe2 Fe 0.5000 0.5000 0.0000 0.01054(13) Uani 1 2 d S . .
O1 O 0.3879(4) -0.0026(4) 0.6754(3) 0.0194(6) Uani 1 1 d . . .
O2 O 0.2150(5) -0.0093(5) 0.9132(3) 0.0254(7) Uani 1 1 d . . .
O3 O 0.0619(5) 0.1151(6) 0.7103(4) 0.0354(9) Uani 1 1 d . . .
O4 O 0.1019(6) -0.2240(5) 0.8049(4) 0.0380(9) Uani 1 1 d . . .
O5 O 0.4269(4) 0.2463(4) 0.4186(3) 0.0210(6) Uani 1 1 d . . .
O6 O 0.3009(4) 0.5625(4) 0.3497(3) 0.0223(6) Uani 1 1 d . . .
O7 O 0.6335(5) 0.5323(5) 0.3769(3) 0.0275(7) Uani 1 1 d . . .
O8 O 0.5437(4) 0.4769(4) 0.1741(3) 0.0191(6) Uani 1 1 d . . .
N1 N 0.7313(5) 0.1083(5) 0.5091(3) 0.0184(7) Uani 1 1 d . . .
C1 C 0.8467(6) 0.1957(5) 0.4817(4) 0.0192(8) Uani 1 1 d . . .
C2 C 0.9943(7) 0.3096(7) 0.4415(5) 0.0333(12) Uani 1 1 d . . .
H2A H 1.0650 0.2974 0.3661 0.050 Uiso 1 1 calc R . .
H2B H 1.0579 0.2842 0.5073 0.050 Uiso 1 1 calc R . .
H2C H 0.9596 0.4238 0.4238 0.050 Uiso 1 1 calc R . .
N2 N 0.4149(5) 0.2422(4) 0.0696(4) 0.0196(7) Uani 1 1 d . . .
C3 C 0.3811(5) 0.1024(5) 0.1140(4) 0.0158(7) Uani 1 1 d . . .
C4 C 0.3434(6) -0.0747(5) 0.1697(4) 0.0201(8) Uani 1 1 d . . .
H4A H 0.4060 -0.1193 0.2353 0.030 Uiso 1 1 calc R . .
H4B H 0.3758 -0.1281 0.1061 0.030 Uiso 1 1 calc R . .
H4C H 0.2229 -0.0968 0.2055 0.030 Uiso 1 1 calc R . .
N3 N 0.2491(4) 0.5628(4) 0.0599(3) 0.0162(6) Uani 1 1 d . . .
C5 C 0.1140(5) 0.5961(5) 0.0869(4) 0.0140(7) Uani 1 1 d . . .
C6 C -0.0578(5) 0.6374(6) 0.1196(5) 0.0242(9) Uani 1 1 d . . .
H6A H -0.1329 0.5592 0.1064 0.036 Uiso 1 1 calc R . .
H6B H -0.0719 0.7504 0.0674 0.036 Uiso 1 1 calc R . .
H6C H -0.0849 0.6305 0.2072 0.036 Uiso 1 1 calc R . .

loop_
_atom_site_aniso_label
_atom_site_aniso_U_11
_atom_site_aniso_U_22
_atom_site_aniso_U_33
_atom_site_aniso_U_23
_atom_site_aniso_U_13
_atom_site_aniso_U_12
Re1 0.01306(8) 0.01864(9) 0.01204(8) -0.00622(6) -0.00168(5) 0.00125(6)
Re2 0.01104(8) 0.00839(7) 0.01273(8) -0.00398(5) -0.00095(5) -0.00164(5)
Fe1 0.0094(3) 0.0083(3) 0.0114(3) -0.0031(2) -0.0004(2) -0.0015(2)
Fe2 0.0102(3) 0.0091(3) 0.0121(3) -0.0036(2) -0.0016(2) 0.0008(2)
O1 0.0146(13) 0.0269(16) 0.0184(13) -0.0129(12) 0.0020(10) -0.0035(11)
O2 0.0303(18) 0.0333(18) 0.0161(14) -0.0127(13) -0.0049(12) 0.0067(14)
O3 0.0272(19) 0.050(2) 0.0279(17) -0.0096(17) -0.0095(14) 0.0199(17)
O4 0.047(2) 0.033(2) 0.0290(18) -0.0062(16) -0.0022(17) -0.0194(18)
O5 0.0224(16) 0.0098(12) 0.0260(15) 0.0001(11) -0.0044(12) 0.0014(11)
O6 0.0193(15) 0.0125(13) 0.0300(16) -0.0046(12) 0.0021(12) 0.0043(11)
O7 0.0254(17) 0.0352(19) 0.0234(15) -0.0133(14) -0.0019(13) -0.0131(14)
O8 0.0159(14) 0.0257(15) 0.0156(12) -0.0066(11) -0.0037(10) 0.0000(11)
N1 0.0167(16) 0.0207(17) 0.0189(15) -0.0085(13) -0.0030(12) -0.0048(13)
C1 0.0192(19) 0.0204(19) 0.0171(17) -0.0053(15) -0.0033(14) -0.0038(15)
C2 0.024(2) 0.039(3) 0.034(3) -0.008(2) -0.0072(19) -0.018(2)
N2 0.0205(17) 0.0139(15) 0.0233(17) -0.0066(13) -0.0014(13) -0.0003(13)
C3 0.0139(17) 0.0153(17) 0.0192(17) -0.0073(14) -0.0030(13) 0.0005(13)
C4 0.026(2) 0.0114(16) 0.0214(18) -0.0040(14) -0.0048(15) -0.0055(15)
N3 0.0140(15) 0.0136(14) 0.0219(16) -0.0076(12) -0.0029(12) 0.0020(11)
C5 0.0160(17) 0.0125(16) 0.0146(15) -0.0073(13) -0.0007(13) -0.0009(13)
C6 0.0133(19) 0.027(2) 0.034(2) -0.0159(19) 0.0007(16) 0.0048(15)

loop_
_atom_type_symbol
_atom_type_description
_atom_type_scat_dispersion_real
_atom_type_scat_dispersion_imag
_atom_type_scat_source
C C 0.0033 0.0016 'International Tables Vol C Tables 4.2.6.8 and 6.1.1.4'
H H 0.0000 0.0000 'International Tables Vol C Tables 4.2.6.8 and 6.1.1.4'
Fe Fe 0.3463 0.8444 'International Tables Vol C Tables 4.2.6.8 and 6.1.1.4'
N N 0.0061 0.0033 'International Tables Vol C Tables 4.2.6.8 and 6.1.1.4'
O O 0.0106 0.0060 'International Tables Vol C Tables 4.2.6.8 and 6.1.1.4'
Re Re -1.0185 7.2310 'International Tables Vol C Tables 4.2.6.8 and 6.1.1.4'

loop_
_geom_angle_atom_site_label_1
_geom_angle_atom_site_label_2
_geom_angle_atom_site_label_3
_geom_angle
_geom_angle_site_symmetry_1
_geom_angle_site_symmetry_3
_geom_angle_publ_flag
O4 Re1 O3 108.9(2) . . ?
O4 Re1 O2 109.43(19) . . ?
O3 Re1 O2 109.43(18) . . ?
O4 Re1 O1 110.69(19) . . ?
O3 Re1 O1 109.59(18) . . ?
O2 Re1 O1 108.82(16) . . ?
O7 Re2 O6 110.19(18) . . ?
O7 Re2 O5 110.70(17) . . ?
O6 Re2 O5 108.87(15) . . ?
O7 Re2 O8 107.97(16) . . ?
O6 Re2 O8 108.81(16) . . ?
O5 Re2 O8 110.27(16) . . ?
O1 Fe1 O1 180.0 . 2_656 ?
O1 Fe1 O5 91.79(13) . . ?
O1 Fe1 O5 88.21(13) 2_656 . ?
O1 Fe1 O5 88.21(13) . 2_656 ?
O1 Fe1 O5 91.79(13) 2_656 2_656 ?
O5 Fe1 O5 180.00(19) . 2_656 ?
O1 Fe1 N1 91.98(13) . . ?
O1 Fe1 N1 88.02(13) 2_656 . ?
O5 Fe1 N1 88.09(14) . . ?
O5 Fe1 N1 91.91(14) 2_656 . ?
O1 Fe1 N1 88.02(13) . 2_656 ?
O1 Fe1 N1 91.98(13) 2_656 2_656 ?
O5 Fe1 N1 91.91(14) . 2_656 ?
O5 Fe1 N1 88.09(14) 2_656 2_656 ?
N1 Fe1 N1 180.0(2) . 2_656 ?
O8 Fe2 O8 180.0 2_665 . ?
O8 Fe2 N3 91.04(13) 2_665 . ?
O8 Fe2 N3 88.96(13) . . ?
O8 Fe2 N3 88.96(13) 2_665 2_665 ?
O8 Fe2 N3 91.04(13) . 2_665 ?
N3 Fe2 N3 180.0 . 2_665 ?
O8 Fe2 N2 88.78(14) 2_665 2_665 ?
O8 Fe2 N2 91.22(14) . 2_665 ?
N3 Fe2 N2 90.69(14) . 2_665 ?
N3 Fe2 N2 89.31(14) 2_665 2_665 ?
O8 Fe2 N2 91.22(14) 2_665 . ?
O8 Fe2 N2 88.78(14) . . ?
N3 Fe2 N2 89.31(14) . . ?
N3 Fe2 N2 90.69(14) 2_665 . ?
N2 Fe2 N2 180.0 2_665 . ?
Re1 O1 Fe1 141.34(18) . . ?
Re2 O5 Fe1 151.10(19) . . ?
Re2 O8 Fe2 152.42(18) . . ?
C1 N1 Fe1 160.0(4) . . ?
N1 C1 C2 177.8(5) . . ?
C1 C2 H2A 109.5 . . ?
C1 C2 H2B 109.5 . . ?
H2A C2 H2B 109.5 . . ?
C1 C2 H2C 109.5 . . ?
H2A C2 H2C 109.5 . . ?
H2B C2 H2C 109.5 . . ?
C3 N2 Fe2 173.1(4) . . ?
N2 C3 C4 178.4(4) . . ?
C3 C4 H4A 109.5 . . ?
C3 C4 H4B 109.5 . . ?
H4A C4 H4B 109.5 . . ?
C3 C4 H4C 109.5 . . ?
H4A C4 H4C 109.5 . . ?
H4B C4 H4C 109.5 . . ?
C5 N3 Fe2 176.9(3) . . ?
N3 C5 C6 179.1(4) . . ?
C5 C6 H6A 109.5 . . ?
C5 C6 H6B 109.5 . . ?
H6A C6 H6B 109.5 . . ?
C5 C6 H6C 109.5 . . ?
H6A C6 H6C 109.5 . . ?
H6B C6 H6C 109.5 . . ?

loop_
_geom_bond_atom_site_label_1
_geom_bond_atom_site_label_2
_geom_bond_distance
_geom_bond_site_symmetry_2
_geom_bond_publ_flag
Re1 O4 1.708(4) . ?
Re1 O3 1.716(4) . ?
Re1 O2 1.716(3) . ?
Re1 O1 1.749(3) . ?
Re2 O7 1.704(3) . ?
Re2 O6 1.709(3) . ?
Re2 O5 1.738(3) . ?
Re2 O8 1.747(3) . ?
Fe1 O1 2.051(3) . ?
Fe1 O1 2.051(3) 2_656 ?
Fe1 O5 2.142(3) . ?
Fe1 O5 2.142(3) 2_656 ?
Fe1 N1 2.149(4) . ?
Fe1 N1 2.149(4) 2_656 ?
Fe2 O8 2.079(3) 2_665 ?
Fe2 O8 2.079(3) . ?
Fe2 N3 2.144(3) . ?
Fe2 N3 2.144(3) 2_665 ?
Fe2 N2 2.150(4) 2_665 ?
Fe2 N2 2.150(4) . ?
N1 C1 1.133(5) . ?
C1 C2 1.454(6) . ?
C2 H2A 0.9800 . ?
C2 H2B 0.9800 . ?
C2 H2C 0.9800 . ?
N2 C3 1.147(5) . ?
C3 C4 1.446(6) . ?
C4 H4A 0.9800 . ?
C4 H4B 0.9800 . ?
C4 H4C 0.9800 . ?
N3 C5 1.142(5) . ?
C5 C6 1.446(6) . ?
C6 H6A 0.9800 . ?
C6 H6B 0.9800 . ?
C6 H6C 0.9800 . ?

loop_
_geom_torsion_atom_site_label_1
_geom_torsion_atom_site_label_2
_geom_torsion_atom_site_label_3
_geom_torsion_atom_site_label_4
_geom_torsion
_geom_torsion_site_symmetry_1
_geom_torsion_site_symmetry_2
_geom_torsion_site_symmetry_3
_geom_torsion_site_symmetry_4
_geom_torsion_publ_flag
O4 Re1 O1 Fe1 60.0(3) . . . . ?
O3 Re1 O1 Fe1 -60.1(3) . . . . ?
O2 Re1 O1 Fe1 -179.7(3) . . . . ?
O5 Fe1 O1 Re1 79.3(3) . . . . ?
O5 Fe1 O1 Re1 -100.7(3) 2_656 . . . ?
N1 Fe1 O1 Re1 167.4(3) . . . . ?
N1 Fe1 O1 Re1 -12.6(3) 2_656 . . . ?
O7 Re2 O5 Fe1 -46.4(4) . . . . ?
O6 Re2 O5 Fe1 -167.6(4) . . . . ?
O8 Re2 O5 Fe1 73.1(4) . . . . ?
O1 Fe1 O5 Re2 119.9(4) . . . . ?
O1 Fe1 O5 Re2 -60.1(4) 2_656 . . . ?
N1 Fe1 O5 Re2 28.0(4) . . . . ?
N1 Fe1 O5 Re2 -152.0(4) 2_656 . . . ?
O7 Re2 O8 Fe2 -155.3(4) . . . . ?
O6 Re2 O8 Fe2 -35.7(4) . . . . ?
O5 Re2 O8 Fe2 83.6(4) . . . . ?
N3 Fe2 O8 Re2 16.9(4) . . . . ?
N3 Fe2 O8 Re2 -163.1(4) 2_665 . . . ?
N2 Fe2 O8 Re2 107.6(4) 2_665 . . . ?
N2 Fe2 O8 Re2 -72.4(4) . . . . ?
O1 Fe1 N1 C1 -129.8(11) . . . . ?
O1 Fe1 N1 C1 50.2(11) 2_656 . . . ?
O5 Fe1 N1 C1 -38.0(11) . . . . ?
O5 Fe1 N1 C1 142.0(11) 2_656 . . . ?
